data_4123859
loop_
_publ_author_name
'R\"osler, Sina'
'Obenauf, Johannes'
'Kempe, Rhett'

_publ_section_title
;
 A Highly Active and Easily Accessible Cobalt Catalyst for Selective
 Hydrogenation of C&#x2550;O Bonds.
;
_journal_issue 25
_journal_name_full 'Journal of the American Chemical Society'
_journal_page_first 7998
_journal_page_last 8001
_journal_paper_doi 10.1021/jacs.5b04349
_journal_volume 137
_journal_year 2015
_chemical_formula_moiety 'C32 H31 Cl2 Co N3 O P2'
_chemical_formula_sum 'C32 H31 Cl2 Co N3 O P2'
_chemical_formula_weight 665.37
_chemical_name_systematic
;
 ?
;
_space_group_crystal_system orthorhombic
_space_group_IT_number 29
_space_group_name_Hall 'P 2c -2ac'
_space_group_name_H-M_alt 'P c a 21'
_symmetry_space_group_name_Hall 'P 2c -2ac'
_symmetry_space_group_name_H-M 'P c a 21'
_atom_sites_solution_hydrogens mixed
_audit_creation_method SHELXL-2014
_cell_angle_alpha 90
_cell_angle_beta 90
_cell_angle_gamma 90
_cell_formula_units_Z 4
_cell_length_a 12.2051(5)
_cell_length_b 12.7514(6)
_cell_length_c 19.5704(8)
_cell_measurement_reflns_used all
_cell_measurement_temperature 133(2)
_cell_measurement_theta_max 27.655
_cell_measurement_theta_min 1.595
_cell_volume 3045.8(2)
_computing_cell_refinement STOE-XAREA
_computing_data_collection STOE-XAREA
_computing_data_reduction STOE-XAREA
_computing_structure_refinement 'SHELXL-2014 (Sheldrick, 2014)'
_computing_structure_solution Sir-92
_diffrn_ambient_temperature 133(2)
_diffrn_measured_fraction_theta_full 1.000
_diffrn_measured_fraction_theta_max 0.997
_diffrn_measurement_device_type STOE-IPDS-II
_diffrn_measurement_method omega-scan
_diffrn_radiation_type MoK\a
_diffrn_radiation_wavelength 0.71073
_diffrn_reflns_av_R_equivalents 0.1784
_diffrn_reflns_av_unetI/netI 0.1263
_diffrn_reflns_laue_measured_fraction_full 1.000
_diffrn_reflns_laue_measured_fraction_max 0.997
_diffrn_reflns_limit_h_max 15
_diffrn_reflns_limit_h_min -15
_diffrn_reflns_limit_k_max 16
_diffrn_reflns_limit_k_min -16
_diffrn_reflns_limit_l_max 25
_diffrn_reflns_limit_l_min -25
_diffrn_reflns_number 45783
_diffrn_reflns_point_group_measured_fraction_full 1.000
_diffrn_reflns_point_group_measured_fraction_max 0.996
_diffrn_reflns_theta_full 25.242
_diffrn_reflns_theta_max 27.347
_diffrn_reflns_theta_min 1.597
_exptl_absorpt_coefficient_mu 0.875
_exptl_absorpt_correction_T_max 0.9619
_exptl_absorpt_correction_T_min 0.8443
_exptl_absorpt_correction_type numerical
_exptl_crystal_colour red
_exptl_crystal_density_diffrn 1.451
_exptl_crystal_description plate
_exptl_crystal_F_000 1372
_exptl_crystal_size_max 0.208
_exptl_crystal_size_mid 0.104
_exptl_crystal_size_min 0.058
_refine_diff_density_max 0.965
_refine_diff_density_min -0.364
_refine_diff_density_rms 0.089
_refine_ls_abs_structure_details
;
 Flack x determined using 1794 quotients [(I+)-(I-)]/[(I+)+(I-)]
 (Parsons, Flack and Wagner, Acta Cryst. B69 (2013) 249-259).
;
_refine_ls_abs_structure_Flack 0.044(18)
_refine_ls_extinction_method none
_refine_ls_goodness_of_fit_ref 0.917
_refine_ls_hydrogen_treatment mixed
_refine_ls_matrix_type full
_refine_ls_number_parameters 380
_refine_ls_number_reflns 6862
_refine_ls_number_restraints 1
_refine_ls_restrained_S_all 0.917
_refine_ls_R_factor_all 0.0894
_refine_ls_R_factor_gt 0.0565
_refine_ls_shift/su_max 0.000
_refine_ls_shift/su_mean 0.000
_refine_ls_structure_factor_coef Fsqd
_refine_ls_weighting_details 'w=1/[\s^2^(Fo^2^)+(0.0245P)^2^] where P=(Fo^2^+2Fc^2^)/3'
_refine_ls_weighting_scheme calc
_refine_ls_wR_factor_gt 0.0876
_refine_ls_wR_factor_ref 0.0949
_reflns_Friedel_coverage 0.939
_reflns_friedel_fraction_full 1.000
_reflns_friedel_fraction_max 0.995
_reflns_number_gt 4891
_reflns_number_total 6862
_reflns_threshold_expression 'I > 2\s(I)'
_cod_data_source_file ja5b04349_si_002.cif
_cod_data_source_block shelx
_cod_depositor_comments 'Adding full bibliography for 4123856--4123860.cif.'
_cod_database_code 4123859
_shelx_space_group_comment
;
The symmetry employed for this shelxl refinement is uniquely defined
by the following loop, which should always be used as a source of
symmetry information in preference to the above space-group names.
They are only intended as comments.
;
_shelxl_version_number 2014-3

loop_
_space_group_symop_operation_xyz
'x, y, z'
'-x, -y, z+1/2'
'-x+1/2, y, z+1/2'
'x+1/2, -y, z'

loop_
_atom_site_label
_atom_site_type_symbol
_atom_site_fract_x
_atom_site_fract_y
_atom_site_fract_z
_atom_site_U_iso_or_equiv
_atom_site_adp_type
_atom_site_occupancy
_atom_site_site_symmetry_order
_atom_site_calc_flag
_atom_site_refinement_flags_posn
_atom_site_refinement_flags_adp
C1 C 0.4286(5) 0.7205(6) 0.6189(4) 0.0177(15) Uani 1 1 d . .
C2 C 0.3710(6) 0.6952(6) 0.5604(4) 0.0194(16) Uani 1 1 d . .
H2 H 0.3918 0.7232 0.5174 0.023 Uiso 1 1 calc R U
C3 C 0.2823(6) 0.6281(6) 0.5659(4) 0.0227(18) Uani 1 1 d . .
H3 H 0.2415 0.6098 0.5263 0.027 Uiso 1 1 calc R U
C4 C 0.2532(6) 0.5879(5) 0.6280(4) 0.0186(17) Uani 1 1 d . .
H4 H 0.1946 0.5392 0.6319 0.022 Uiso 1 1 calc R U
C5 C 0.3109(5) 0.6198(5) 0.6855(4) 0.0134(15) Uani 1 1 d . .
C6 C 0.7276(6) 0.7457(5) 0.6737(4) 0.0197(18) Uani 1 1 d . .
C7 C 0.7848(6) 0.6985(5) 0.7266(4) 0.0225(17) Uani 1 1 d . .
H7 H 0.7550 0.6997 0.7714 0.027 Uiso 1 1 calc R U
C8 C 0.8833(6) 0.6502(6) 0.7155(5) 0.028(2) Uani 1 1 d . .
H8 H 0.9222 0.6197 0.7525 0.034 Uiso 1 1 calc R U
C9 C 0.9257(7) 0.6461(6) 0.6504(5) 0.031(2) Uani 1 1 d . .
H9 H 0.9924 0.6099 0.6421 0.037 Uiso 1 1 calc R U
C10 C 0.8715(7) 0.6946(7) 0.5971(5) 0.033(2) Uani 1 1 d . .
H10 H 0.9025 0.6938 0.5525 0.040 Uiso 1 1 calc R U
C11 C 0.7727(6) 0.7442(6) 0.6082(4) 0.0262(18) Uani 1 1 d . .
H11 H 0.7354 0.7772 0.5714 0.031 Uiso 1 1 calc R U
C12 C 0.6095(6) 0.9398(5) 0.6952(4) 0.0169(15) Uani 1 1 d . .
C13 C 0.7063(6) 0.9915(6) 0.6792(4) 0.0246(19) Uani 1 1 d . .
H13 H 0.7701 0.9524 0.6681 0.029 Uiso 1 1 calc R U
C14 C 0.7099(7) 1.0992(7) 0.6796(5) 0.027(2) Uani 1 1 d . .
H14 H 0.7763 1.1344 0.6689 0.033 Uiso 1 1 calc R U
C15 C 0.6180(7) 1.1558(6) 0.6953(4) 0.0257(18) Uani 1 1 d . .
H15 H 0.6207 1.2303 0.6954 0.031 Uiso 1 1 calc R U
C16 C 0.5220(7) 1.1054(6) 0.7110(4) 0.0278(19) Uani 1 1 d . .
H16 H 0.4582 1.1450 0.7215 0.033 Uiso 1 1 calc R U
C17 C 0.5180(7) 0.9980(5) 0.7115(4) 0.0222(17) Uani 1 1 d . .
H17 H 0.4517 0.9633 0.7232 0.027 Uiso 1 1 calc R U
C18 C 0.3563(6) 0.5529(6) 0.8827(4) 0.0194(16) Uani 1 1 d . .
C19 C 0.2843(7) 0.4700(6) 0.8906(4) 0.0251(19) Uani 1 1 d . .
H19 H 0.2253 0.4611 0.8595 0.030 Uiso 1 1 calc R U
C20 C 0.2986(6) 0.4002(6) 0.9440(5) 0.0258(19) Uani 1 1 d . .
H20 H 0.2497 0.3428 0.9492 0.031 Uiso 1 1 calc R U
C21 C 0.3826(7) 0.4132(6) 0.9895(4) 0.027(2) Uani 1 1 d . .
H21 H 0.3907 0.3660 1.0267 0.032 Uiso 1 1 calc R U
C22 C 0.4560(6) 0.4951(6) 0.9814(4) 0.0275(19) Uani 1 1 d . .
H22 H 0.5150 0.5034 1.0126 0.033 Uiso 1 1 calc R U
C23 C 0.4433(6) 0.5643(6) 0.9281(4) 0.0232(17) Uani 1 1 d . .
H23 H 0.4940 0.6200 0.9222 0.028 Uiso 1 1 calc R U
C24 C 0.2368(6) 0.7405(6) 0.8469(4) 0.0206(17) Uani 1 1 d . .
C25 C 0.1315(6) 0.7063(7) 0.8625(4) 0.0268(18) Uani 1 1 d . .
H25 H 0.1150 0.6335 0.8624 0.032 Uiso 1 1 calc R U
C26 C 0.0520(7) 0.7779(8) 0.8780(4) 0.037(2) Uani 1 1 d . .
H26 H -0.0197 0.7542 0.8889 0.044 Uiso 1 1 calc R U
C27 C 0.0740(8) 0.8835(8) 0.8780(4) 0.037(2) Uani 1 1 d . .
H27 H 0.0177 0.9326 0.8879 0.045 Uiso 1 1 calc R U
C28 C 0.1786(8) 0.9174(7) 0.8635(5) 0.034(2) Uani 1 1 d . .
H28 H 0.1945 0.9903 0.8642 0.040 Uiso 1 1 calc R U
C30 C 0.5498(7) 1.0194(7) 0.5197(4) 0.032(2) Uani 1 1 d . .
C29 C 0.2595(6) 0.8476(6) 0.8483(4) 0.0256(18) Uani 1 1 d . .
H29 H 0.3314 0.8719 0.8387 0.031 Uiso 1 1 calc R U
C31 C 0.6099(8) 1.1182(7) 0.5068(5) 0.041(2) Uani 1 1 d . .
H31A H 0.6877 1.1027 0.4995 0.062 Uiso 1 1 calc R U
H31B H 0.6020 1.1648 0.5464 0.062 Uiso 1 1 calc R U
H31C H 0.5799 1.1526 0.4662 0.062 Uiso 1 1 calc R U
C32 C 0.4299(8) 1.0277(8) 0.5317(5) 0.041(2) Uani 1 1 d . .
H32A H 0.3997 0.9578 0.5405 0.061 Uiso 1 1 calc R U
H32B H 0.3946 1.0580 0.4913 0.061 Uiso 1 1 calc R U
H32C H 0.4164 1.0729 0.5713 0.061 Uiso 1 1 calc R U
N1 N 0.3987(5) 0.6856(4) 0.6820(3) 0.0152(13) Uani 1 1 d . .
N2 N 0.5208(5) 0.7825(5) 0.6183(3) 0.0207(13) Uani 1 1 d . .
N3 N 0.2838(5) 0.5882(5) 0.7500(4) 0.0197(16) Uani 1 1 d . .
P1 P 0.59370(15) 0.79873(16) 0.69018(10) 0.0166(4) Uani 1 1 d . .
P2 P 0.34251(15) 0.65049(15) 0.81644(11) 0.0160(4) Uani 1 1 d . .
Cl1 Cl 0.56062(15) 0.79878(16) 0.85263(10) 0.0248(4) Uani 1 1 d . .
Cl2 Cl 0.56720(13) 0.54851(12) 0.75750(12) 0.0217(4) Uani 1 1 d . .
Co1 Co 0.48380(6) 0.71980(6) 0.76286(6) 0.0156(2) Uani 1 1 d . .
O1 O 0.5957(5) 0.9349(5) 0.5196(3) 0.0364(16) Uani 1 1 d . .
H3N H 0.233(5) 0.548(5) 0.756(5) 0.012(18) Uiso 1 1 d . .
H2N H 0.535(6) 0.825(6) 0.589(4) 0.01(2) Uiso 1 1 d . .

loop_
_atom_site_aniso_label
_atom_site_aniso_U_11
_atom_site_aniso_U_22
_atom_site_aniso_U_33
_atom_site_aniso_U_23
_atom_site_aniso_U_13
_atom_site_aniso_U_12
C1 0.015(3) 0.014(3) 0.024(4) -0.003(3) 0.000(3) 0.004(3)
C2 0.021(4) 0.020(4) 0.018(4) 0.000(3) 0.004(3) -0.001(3)
C3 0.020(4) 0.025(4) 0.024(5) -0.005(3) -0.003(4) 0.001(3)
C4 0.014(4) 0.017(4) 0.025(5) 0.000(3) 0.000(3) -0.003(3)
C5 0.009(3) 0.012(3) 0.019(4) -0.001(3) -0.002(3) 0.003(3)
C6 0.020(4) 0.010(3) 0.029(5) -0.005(3) -0.001(3) -0.002(3)
C7 0.018(4) 0.015(4) 0.034(5) 0.002(3) 0.001(3) -0.001(3)
C8 0.021(4) 0.015(4) 0.048(6) 0.004(4) -0.006(4) -0.004(3)
C9 0.017(4) 0.023(4) 0.052(6) -0.010(4) 0.004(4) 0.002(3)
C10 0.028(5) 0.032(5) 0.040(6) -0.016(4) 0.008(4) -0.005(4)
C11 0.025(4) 0.026(4) 0.028(5) -0.005(3) 0.000(4) -0.001(3)
C12 0.021(4) 0.014(3) 0.016(4) -0.002(3) -0.001(3) -0.001(3)
C13 0.021(4) 0.024(4) 0.029(5) 0.001(4) 0.003(4) -0.003(3)
C14 0.024(4) 0.028(5) 0.030(6) 0.008(4) -0.001(4) -0.011(4)
C15 0.037(5) 0.016(4) 0.023(5) 0.003(4) -0.005(4) -0.004(3)
C16 0.029(4) 0.021(4) 0.033(5) -0.002(3) -0.004(4) 0.001(4)
C17 0.023(4) 0.019(4) 0.024(4) 0.004(3) 0.002(4) -0.007(3)
C18 0.015(4) 0.021(4) 0.022(4) -0.002(3) 0.006(3) 0.000(3)
C19 0.028(4) 0.024(4) 0.023(5) 0.000(3) -0.006(4) 0.003(3)
C20 0.024(4) 0.021(4) 0.033(5) 0.003(4) 0.002(4) -0.005(3)
C21 0.031(5) 0.021(4) 0.029(5) 0.008(4) 0.000(4) 0.006(3)
C22 0.024(4) 0.029(4) 0.030(5) -0.001(4) -0.007(4) 0.008(3)
C23 0.021(4) 0.025(4) 0.024(5) 0.005(3) 0.001(4) 0.005(3)
C24 0.021(4) 0.022(4) 0.018(4) 0.002(3) 0.001(3) 0.007(3)
C25 0.020(4) 0.030(4) 0.030(5) 0.012(4) 0.006(3) 0.008(4)
C26 0.030(5) 0.053(6) 0.026(5) 0.010(4) 0.005(4) 0.010(4)
C27 0.037(5) 0.054(6) 0.021(5) -0.003(4) 0.005(4) 0.029(5)
C28 0.042(6) 0.034(5) 0.025(5) -0.011(4) -0.006(4) 0.014(4)
C30 0.036(5) 0.045(6) 0.014(5) 0.004(4) -0.006(4) 0.003(4)
C29 0.024(4) 0.032(4) 0.020(5) -0.005(4) -0.007(4) 0.005(4)
C31 0.047(6) 0.040(6) 0.036(6) 0.006(5) 0.005(5) -0.004(5)
C32 0.040(5) 0.043(6) 0.040(6) -0.006(5) -0.005(5) -0.001(5)
N1 0.015(3) 0.007(3) 0.023(4) -0.001(3) -0.001(3) 0.002(2)
N2 0.024(3) 0.019(3) 0.019(3) 0.004(3) 0.005(3) -0.003(3)
N3 0.012(3) 0.020(3) 0.027(5) 0.005(3) -0.001(3) -0.005(2)
P1 0.0152(9) 0.0148(9) 0.0199(10) -0.0013(9) -0.0010(8) -0.0010(8)
P2 0.0152(9) 0.0162(9) 0.0167(11) 0.0012(9) 0.0010(9) -0.0002(8)
Cl1 0.0277(9) 0.0249(10) 0.0219(10) -0.0032(9) -0.0026(9) -0.0087(9)
Cl2 0.0168(8) 0.0169(7) 0.0313(11) 0.0012(10) -0.0008(10) 0.0009(6)
Co1 0.0145(4) 0.0148(4) 0.0175(5) -0.0004(6) -0.0011(5) -0.0015(4)
O1 0.036(4) 0.042(4) 0.031(4) 0.012(3) 0.002(3) 0.002(3)

loop_
_atom_type_symbol
_atom_type_description
_atom_type_scat_dispersion_real
_atom_type_scat_dispersion_imag
_atom_type_scat_source
C C 0.0033 0.0016 'International Tables Vol C Tables 4.2.6.8 and 6.1.1.4'
H H 0.0000 0.0000 'International Tables Vol C Tables 4.2.6.8 and 6.1.1.4'
N N 0.0061 0.0033 'International Tables Vol C Tables 4.2.6.8 and 6.1.1.4'
P P 0.1023 0.0942 'International Tables Vol C Tables 4.2.6.8 and 6.1.1.4'
Cl Cl 0.1484 0.1585 'International Tables Vol C Tables 4.2.6.8 and 6.1.1.4'
Co Co 0.3494 0.9721 'International Tables Vol C Tables 4.2.6.8 and 6.1.1.4'
O O 0.0106 0.0060 'International Tables Vol C Tables 4.2.6.8 and 6.1.1.4'

loop_
_geom_angle_atom_site_label_1
_geom_angle_atom_site_label_2
_geom_angle_atom_site_label_3
_geom_angle
N1 C1 N2 114.5(6)
N1 C1 C2 122.6(6)
N2 C1 C2 123.0(7)
C1 C2 C3 118.6(7)
C4 C3 C2 120.2(7)
C3 C4 C5 118.6(7)
N1 C5 N3 114.8(7)
N1 C5 C4 122.6(7)
N3 C5 C4 122.6(6)
C7 C6 C11 118.8(7)
C7 C6 P1 119.2(6)
C11 C6 P1 121.9(6)
C8 C7 C6 121.3(8)
C7 C8 C9 119.6(8)
C8 C9 C10 120.2(8)
C11 C10 C9 120.3(8)
C10 C11 C6 119.7(8)
C17 C12 C13 119.1(7)
C17 C12 P1 117.4(5)
C13 C12 P1 123.4(6)
C14 C13 C12 120.0(7)
C15 C14 C13 120.2(8)
C14 C15 C16 120.2(7)
C15 C16 C17 120.0(8)
C16 C17 C12 120.5(8)
C19 C18 C23 119.6(7)
C19 C18 P2 123.2(6)
C23 C18 P2 117.2(6)
C18 C19 C20 119.7(8)
C21 C20 C19 120.5(8)
C20 C21 C22 120.2(8)
C23 C22 C21 119.8(8)
C22 C23 C18 120.2(8)
C25 C24 C29 119.1(7)
C25 C24 P2 121.8(6)
C29 C24 P2 118.8(6)
C26 C25 C24 119.7(8)
C25 C26 C27 121.1(8)
C26 C27 C28 119.3(8)
C29 C28 C27 120.7(9)
O1 C30 C31 121.7(8)
O1 C30 C32 121.2(9)
C31 C30 C32 117.0(9)
C28 C29 C24 120.1(8)
C1 N1 C5 117.2(6)
C1 N1 Co1 121.5(5)
C5 N1 Co1 121.2(5)
C1 N2 P1 119.9(5)
C5 N3 P2 118.1(5)
N2 P1 C6 106.6(3)
N2 P1 C12 103.0(3)
C6 P1 C12 106.6(3)
N2 P1 Co1 99.3(2)
C6 P1 Co1 119.9(3)
C12 P1 Co1 119.0(3)
N3 P2 C18 105.6(3)
N3 P2 C24 104.4(3)
C18 P2 C24 105.3(4)
N3 P2 Co1 98.9(2)
C18 P2 Co1 123.1(2)
C24 P2 Co1 117.1(3)
N1 Co1 P1 84.35(19)
N1 Co1 P2 83.08(19)
P1 Co1 P2 165.67(9)
N1 Co1 Cl1 165.30(16)
P1 Co1 Cl1 92.66(8)
P2 Co1 Cl1 97.77(9)
N1 Co1 Cl2 89.27(16)
P1 Co1 Cl2 97.41(8)
P2 Co1 Cl2 89.30(7)
Cl1 Co1 Cl2 105.40(8)

loop_
_geom_bond_atom_site_label_1
_geom_bond_atom_site_label_2
_geom_bond_distance
C1 N1 1.362(10)
C1 N2 1.375(9)
C1 C2 1.381(10)
C2 C3 1.384(10)
C3 C4 1.367(11)
C4 C5 1.387(10)
C5 N1 1.363(9)
C5 N3 1.366(11)
C6 C7 1.385(10)
C6 C11 1.396(11)
C6 P1 1.798(8)
C7 C8 1.368(10)
C8 C9 1.376(12)
C9 C10 1.381(12)
C10 C11 1.379(11)
C12 C17 1.378(10)
C12 C13 1.389(10)
C12 P1 1.812(7)
C13 C14 1.373(11)
C14 C15 1.369(12)
C15 C16 1.371(11)
C16 C17 1.371(10)
C18 C19 1.383(11)
C18 C23 1.391(10)
C18 P2 1.806(8)
C19 C20 1.384(11)
C20 C21 1.367(11)
C21 C22 1.384(12)
C22 C23 1.375(11)
C24 C25 1.391(10)
C24 C29 1.393(10)
C24 P2 1.827(7)
C25 C26 1.367(11)
C26 C27 1.373(13)
C27 C28 1.377(13)
C28 C29 1.363(11)
C30 O1 1.214(11)
C30 C31 1.480(12)
C30 C32 1.486(13)
N1 Co1 1.943(6)
N2 P1 1.677(7)
N3 P2 1.684(7)
P1 Co1 2.199(2)
P2 Co1 2.203(2)
Cl1 Co1 2.232(2)
Cl2 Co1 2.4119(17)
